data_7210752
loop_
_publ_author_name
'Khavasi, Hamid Reza'
'Tehrani, Alireza Azhdari'

_publ_section_title
;
 Effect of halogen bonding interaction on supramolecular assembly of
 halogen-substituted phenylpyrazinamides
;
_journal_issue 16
_journal_name_full CrystEngComm
_journal_page_first 3222
_journal_paper_doi 10.1039/c3ce40093j
_journal_volume 15
_journal_year 2013
_chemical_formula_moiety 'C11 H9 N3 O1'
_chemical_formula_sum 'C11 H9 N3 O'
_chemical_formula_weight 199.21
_chemical_name_systematic
;
?
;
_space_group_IT_number 2
_symmetry_cell_setting triclinic
_symmetry_space_group_name_Hall '-P 1'
_symmetry_space_group_name_H-M 'P -1'
_atom_sites_solution_hydrogens geom
_atom_sites_solution_primary direct
_atom_sites_solution_secondary difmap
_audit_creation_method SHELXL-97
_cell_angle_alpha 83.440(10)
_cell_angle_beta 85.331(10)
_cell_angle_gamma 69.289(11)
_cell_formula_units_Z 2
_cell_length_a 5.9838(8)
_cell_length_b 7.5827(11)
_cell_length_c 11.0466(12)
_cell_measurement_reflns_used 4523
_cell_measurement_temperature 173(2)
_cell_measurement_theta_max 28.00
_cell_measurement_theta_min 1.86
_cell_volume 465.31(11)
_computing_cell_refinement 'X-Area 1.31 (Stoe & Cie GmbH, 2005)'
_computing_data_collection 'X-Area 1.31 (Stoe & Cie GmbH, 2005)'
_computing_data_reduction 'X-Area 1.31 (Stoe & Cie GmbH, 2005)'
_computing_molecular_graphics 'ORTEP-3 for Windows (Farrugia, 1997)'
_computing_publication_material 'WinGX (Farrugia, 1999)'
_computing_structure_refinement 'SHELXL-97 (Sheldrick, 1997)'
_computing_structure_solution 'SHELXS-97 (Sheldrick, 1990)'
_diffrn_ambient_temperature 173(2)
_diffrn_detector_area_resol_mean '0.15 mm'
_diffrn_measured_fraction_theta_full 0.993
_diffrn_measured_fraction_theta_max 0.993
_diffrn_measurement_device_type 'STOE IPDS II'
_diffrn_measurement_method 'rotation method'
_diffrn_radiation_monochromator graphite
_diffrn_radiation_source 'fine-focus sealed tube'
_diffrn_radiation_type MoK\a
_diffrn_radiation_wavelength 0.71073
_diffrn_reflns_av_R_equivalents 0.0369
_diffrn_reflns_av_sigmaI/netI 0.0737
_diffrn_reflns_limit_h_max 7
_diffrn_reflns_limit_h_min -7
_diffrn_reflns_limit_k_max 10
_diffrn_reflns_limit_k_min -8
_diffrn_reflns_limit_l_max 14
_diffrn_reflns_limit_l_min -14
_diffrn_reflns_number 4523
_diffrn_reflns_theta_full 28.00
_diffrn_reflns_theta_max 28.00
_diffrn_reflns_theta_min 1.86
_diffrn_standards_number 0
_exptl_absorpt_coefficient_mu 0.096
_exptl_absorpt_correction_type none
_exptl_crystal_colour Colorless
_exptl_crystal_density_diffrn 1.422
_exptl_crystal_density_method 'not measured'
_exptl_crystal_description Block
_exptl_crystal_F_000 208
_exptl_crystal_size_max 0.43
_exptl_crystal_size_mid 0.25
_exptl_crystal_size_min 0.16
_refine_diff_density_max 0.131
_refine_diff_density_min -0.155
_refine_diff_density_rms 0.033
_refine_ls_extinction_method none
_refine_ls_goodness_of_fit_ref 1.011
_refine_ls_hydrogen_treatment constr
_refine_ls_matrix_type full
_refine_ls_number_parameters 136
_refine_ls_number_reflns 2223
_refine_ls_number_restraints 0
_refine_ls_restrained_S_all 1.011
_refine_ls_R_factor_all 0.0903
_refine_ls_R_factor_gt 0.0382
_refine_ls_shift/su_max 0.002
_refine_ls_shift/su_mean 0.001
_refine_ls_structure_factor_coef Fsqd
_refine_ls_weighting_details 'calc w=1/[\s^2^(Fo^2^)+(0.0374P)^2^+0.0000P] where P=(Fo^2^+2Fc^2^)/3'
_refine_ls_weighting_scheme calc
_refine_ls_wR_factor_gt 0.0713
_refine_ls_wR_factor_ref 0.0804
_reflns_number_gt 1228
_reflns_number_total 2223
_reflns_threshold_expression >2sigma(I)
_cod_data_source_file c3ce40093j.txt
_cod_data_source_block d:\determination\solution\h\new
_cod_depositor_comments
;
The following automatic conversions were performed:

'_symmetry_cell_setting' value 'Triclinic' changed to 'triclinic'
according to /home/saulius/struct/CIF-dictionaries/cif_core.dic
dictionary named 'cif_core.dic' version 2.4.2 from
2011-04-26.

'_exptl_absorpt_correction_type' value 'None' changed to
'none' according to
/home/saulius/struct/CIF-dictionaries/cif_core.dic dictionary named
'cif_core.dic' version 2.4.2 from 2011-04-26.

Automatic conversion script
Id: cif_fix_values 1891 2012-01-12 08:04:46Z andrius 
;
_cod_original_cell_volume 465.31(10)
_cod_original_sg_symbol_H-M P-1
_cod_original_formula_sum 'C11 H9 N3 O1'
_cod_database_code 7210752

loop_
_symmetry_equiv_pos_as_xyz
'x, y, z'
'-x, -y, -z'

loop_
_atom_site_label
_atom_site_type_symbol
_atom_site_fract_x
_atom_site_fract_y
_atom_site_fract_z
_atom_site_U_iso_or_equiv
_atom_site_adp_type
_atom_site_occupancy
_atom_site_symmetry_multiplicity
_atom_site_calc_flag
_atom_site_refinement_flags
C1 C 1.0243(3) 0.6101(2) 0.18340(13) 0.0393(4) Uani 1 1 d .
H1 H 0.8904 0.6059 0.1483 0.047 Uiso 1 1 calc R
C2 C 1.2399(3) 0.5617(2) 0.11684(13) 0.0383(4) Uani 1 1 d .
H2 H 1.2462 0.5257 0.0386 0.046 Uiso 1 1 calc R
C3 C 1.4170(3) 0.6167(2) 0.27407(13) 0.0382(4) Uani 1 1 d .
H3 H 1.5510 0.6209 0.3091 0.046 Uiso 1 1 calc R
C4 C 1.2012(3) 0.6647(2) 0.34109(13) 0.0333(3) Uani 1 1 d .
C5 C 1.1918(3) 0.7220(2) 0.46748(13) 0.0348(4) Uani 1 1 d .
C6 C 0.9071(2) 0.8217(2) 0.64512(12) 0.0330(4) Uani 1 1 d .
C7 C 1.0708(3) 0.8140(2) 0.72934(13) 0.0373(4) Uani 1 1 d .
H7 H 1.2336 0.7715 0.7085 0.045 Uiso 1 1 calc R
C8 C 0.9898(3) 0.8703(2) 0.84484(13) 0.0397(4) Uani 1 1 d .
H8 H 1.0995 0.8647 0.9014 0.048 Uiso 1 1 calc R
C9 C 0.7490(3) 0.9343(2) 0.87706(14) 0.0430(4) Uani 1 1 d .
H9 H 0.6964 0.9714 0.9549 0.052 Uiso 1 1 calc R
C10 C 0.5870(3) 0.9430(3) 0.79269(14) 0.0446(4) Uani 1 1 d .
H10 H 0.4243 0.9870 0.8138 0.054 Uiso 1 1 calc R
C11 C 0.6633(3) 0.8871(2) 0.67748(13) 0.0384(4) Uani 1 1 d .
H11 H 0.5524 0.8929 0.6214 0.046 Uiso 1 1 calc R
N1 N 1.0020(2) 0.66248(19) 0.29627(10) 0.0369(3) Uani 1 1 d .
N2 N 1.4391(2) 0.5648(2) 0.16105(11) 0.0404(3) Uani 1 1 d .
N3 N 0.9739(2) 0.76320(18) 0.52616(10) 0.0366(3) Uani 1 1 d .
H3A H 0.8626 0.7525 0.4862 0.044 Uiso 1 1 calc R
O1 O 1.37045(18) 0.72909(17) 0.51012(9) 0.0442(3) Uani 1 1 d .

loop_
_atom_site_aniso_label
_atom_site_aniso_U_11
_atom_site_aniso_U_22
_atom_site_aniso_U_33
_atom_site_aniso_U_23
_atom_site_aniso_U_13
_atom_site_aniso_U_12
C1 0.0380(8) 0.0467(10) 0.0353(8) -0.0095(7) -0.0027(7) -0.0152(7)
C2 0.0422(9) 0.0429(10) 0.0300(8) -0.0101(7) -0.0016(7) -0.0130(7)
C3 0.0345(8) 0.0457(10) 0.0335(9) -0.0091(7) -0.0015(7) -0.0111(7)
C4 0.0338(7) 0.0348(9) 0.0310(8) -0.0047(6) -0.0011(6) -0.0112(6)
C5 0.0366(8) 0.0370(9) 0.0310(8) -0.0066(6) -0.0008(7) -0.0121(7)
C6 0.0357(8) 0.0341(9) 0.0303(8) -0.0067(7) 0.0011(6) -0.0132(7)
C7 0.0348(8) 0.0437(10) 0.0328(8) -0.0059(7) -0.0019(7) -0.0119(7)
C8 0.0413(9) 0.0497(11) 0.0318(8) -0.0076(7) -0.0023(7) -0.0190(8)
C9 0.0450(9) 0.0577(12) 0.0317(8) -0.0141(8) 0.0073(7) -0.0235(8)
C10 0.0350(8) 0.0599(12) 0.0423(9) -0.0151(8) 0.0060(7) -0.0190(8)
C11 0.0359(8) 0.0471(10) 0.0361(9) -0.0094(7) -0.0014(7) -0.0177(7)
N1 0.0361(7) 0.0432(8) 0.0328(7) -0.0091(6) 0.0000(6) -0.0143(6)
N2 0.0359(7) 0.0491(9) 0.0338(8) -0.0108(6) 0.0014(6) -0.0105(6)
N3 0.0355(7) 0.0469(9) 0.0300(7) -0.0110(6) -0.0012(5) -0.0151(6)
O1 0.0388(6) 0.0615(8) 0.0361(6) -0.0136(5) -0.0023(5) -0.0190(5)

loop_
_atom_type_symbol
_atom_type_description
_atom_type_scat_dispersion_real
_atom_type_scat_dispersion_imag
_atom_type_scat_source
C C 0.0033 0.0016 'International Tables Vol C Tables 4.2.6.8 and 6.1.1.4'
H H 0.0000 0.0000 'International Tables Vol C Tables 4.2.6.8 and 6.1.1.4'
N N 0.0061 0.0033 'International Tables Vol C Tables 4.2.6.8 and 6.1.1.4'
O O 0.0106 0.0060 'International Tables Vol C Tables 4.2.6.8 and 6.1.1.4'

loop_
_geom_angle_atom_site_label_1
_geom_angle_atom_site_label_2
_geom_angle_atom_site_label_3
_geom_angle
N1 C1 C2 122.20(14)
N1 C1 H1 118.9
C2 C1 H1 118.9
N2 C2 C1 122.25(13)
N2 C2 H2 118.9
C1 C2 H2 118.9
N2 C3 C4 122.30(14)
N2 C3 H3 118.8
C4 C3 H3 118.8
N1 C4 C3 121.98(14)
N1 C4 C5 119.16(13)
C3 C4 C5 118.87(13)
O1 C5 N3 125.00(14)
O1 C5 C4 120.66(13)
N3 C5 C4 114.35(13)
C7 C6 C11 119.57(13)
C7 C6 N3 123.36(13)
C11 C6 N3 117.06(13)
C8 C7 C6 119.51(14)
C8 C7 H7 120.2
C6 C7 H7 120.2
C9 C8 C7 120.98(15)
C9 C8 H8 119.5
C7 C8 H8 119.5
C8 C9 C10 119.26(14)
C8 C9 H9 120.4
C10 C9 H9 120.4
C11 C10 C9 120.82(14)
C11 C10 H10 119.6
C9 C10 H10 119.6
C10 C11 C6 119.85(15)
C10 C11 H11 120.1
C6 C11 H11 120.1
C1 N1 C4 115.71(13)
C2 N2 C3 115.55(13)
C5 N3 C6 128.00(13)
C5 N3 H3A 116.0
C6 N3 H3A 116.0

loop_
_geom_bond_atom_site_label_1
_geom_bond_atom_site_label_2
_geom_bond_distance
C1 N1 1.3338(19)
C1 C2 1.3828(19)
C1 H1 0.9300
C2 N2 1.333(2)
C2 H2 0.9300
C3 N2 1.3341(18)
C3 C4 1.3858(19)
C3 H3 0.9300
C4 N1 1.3339(19)
C4 C5 1.500(2)
C5 O1 1.2229(17)
C5 N3 1.3560(18)
C6 C7 1.387(2)
C6 C11 1.3953(19)
C6 N3 1.4162(18)
C7 C8 1.386(2)
C7 H7 0.9300
C8 C9 1.378(2)
C8 H8 0.9300
C9 C10 1.379(2)
C9 H9 0.9300
C10 C11 1.378(2)
C10 H10 0.9300
C11 H11 0.9300
N3 H3A 0.8600

loop_
_geom_torsion_atom_site_label_1
_geom_torsion_atom_site_label_2
_geom_torsion_atom_site_label_3
_geom_torsion_atom_site_label_4
_geom_torsion
N1 C1 C2 N2 -0.2(3)
N2 C3 C4 N1 -0.3(2)
N2 C3 C4 C5 -179.84(16)
N1 C4 C5 O1 -178.51(16)
C3 C4 C5 O1 1.1(2)
N1 C4 C5 N3 1.4(2)
C3 C4 C5 N3 -178.98(16)
C11 C6 C7 C8 0.4(2)
N3 C6 C7 C8 -178.55(15)
C6 C7 C8 C9 -0.2(2)
C7 C8 C9 C10 -0.2(3)
C8 C9 C10 C11 0.5(3)
C9 C10 C11 C6 -0.3(3)
C7 C6 C11 C10 -0.2(2)
N3 C6 C11 C10 178.88(15)
C2 C1 N1 C4 -0.2(2)
C3 C4 N1 C1 0.4(2)
C5 C4 N1 C1 180.00(14)
C1 C2 N2 C3 0.3(2)
C4 C3 N2 C2 -0.1(2)
O1 C5 N3 C6 0.1(3)
C4 C5 N3 C6 -179.80(15)
C7 C6 N3 C5 -11.8(3)
C11 C6 N3 C5 169.20(15)
